data_4082291
loop_
_publ_author_name
'Martin, Carmen'
'Mallet-Ladeira, Sonia'
'Miqueu, Karinne'
'Bouhadir, Ghenwa'
'Bourissou, Didier'

_publ_section_title
;
 Combined Experimental/Computational Study of Iridium and Palladium
 Hydride PP(O)P Pincer Complexes
;
_journal_issue 2
_journal_name_full Organometallics
_journal_page_first 571
_journal_paper_doi 10.1021/om401117d
_journal_volume 33
_journal_year 2014
_chemical_compound_source 'synthesis as described'
_chemical_formula_moiety 'C28 H43 O3 P3 Pd, C7 H8'
_chemical_formula_sum 'C35 H51 O3 P3 Pd'
_chemical_formula_weight 719.07
_chemical_name_systematic
;
 ?
;
_space_group_IT_number 14
_symmetry_cell_setting monoclinic
_symmetry_Int_Tables_number 14
_symmetry_space_group_name_Hall '-P 2yn'
_symmetry_space_group_name_H-M 'P 1 21/n 1'
_atom_sites_solution_hydrogens geom
_atom_sites_solution_primary direct
_atom_sites_solution_secondary difmap
_cell_angle_alpha 90
_cell_angle_beta 90.0300(10)
_cell_angle_gamma 90
_cell_formula_units_Z 4
_cell_length_a 8.7055(3)
_cell_length_b 14.7418(5)
_cell_length_c 27.8417(10)
_cell_measurement_reflns_used 9893
_cell_measurement_temperature 253(2)
_cell_measurement_theta_max 27.69
_cell_measurement_theta_min 2.45
_cell_measurement_wavelength 0.71073
_cell_volume 3573.1(2)
_computing_cell_refinement 'APEX2 and SAINT (Bruker, 2008)'
_computing_data_collection 'APEX2 (Bruker, 2008)'
_computing_data_reduction 'SAINT (Bruker, 2008)'
_computing_molecular_graphics 'Ortep-3 for Windows (Farrugia, 1997)'
_computing_publication_material 'WinGX publication routines (Farrugia, 1999)'
_computing_structure_refinement 'SHELXL-97 (Sheldrick, 2008)'
_computing_structure_solution 'SHELXS-97 (Sheldrick, 2008)'
_diffrn_ambient_temperature 253(2)
_diffrn_measured_fraction_theta_full 0.987
_diffrn_measured_fraction_theta_max 0.987
_diffrn_measurement_device_type 'Bruker Kappa APEX II Quazar'
_diffrn_measurement_method 'phi and omega scans'
_diffrn_radiation_monochromator 'multilayer optics'
_diffrn_radiation_probe x-ray
_diffrn_radiation_source 'microfocus sealed tube'
_diffrn_radiation_type MoK\a
_diffrn_radiation_wavelength 0.71073
_diffrn_reflns_av_R_equivalents 0.0352
_diffrn_reflns_av_unetI/netI 0.0326
_diffrn_reflns_limit_h_max 10
_diffrn_reflns_limit_h_min -10
_diffrn_reflns_limit_k_max 18
_diffrn_reflns_limit_k_min -18
_diffrn_reflns_limit_l_max 34
_diffrn_reflns_limit_l_min -34
_diffrn_reflns_number 35456
_diffrn_reflns_theta_full 26.37
_diffrn_reflns_theta_max 26.37
_diffrn_reflns_theta_min 5.1
_diffrn_standards_decay_% 0
_diffrn_standards_interval_count 0
_diffrn_standards_interval_time 0
_diffrn_standards_number 0
_exptl_absorpt_coefficient_mu 0.685
_exptl_absorpt_correction_T_max 0.934
_exptl_absorpt_correction_T_min 0.906
_exptl_absorpt_correction_type multi-scan
_exptl_absorpt_process_details '(SADABS; Bruker, 2008)'
_exptl_crystal_colour colourless
_exptl_crystal_density_diffrn 1.337
_exptl_crystal_density_method 'not measured'
_exptl_crystal_description block
_exptl_crystal_F_000 1504
_exptl_crystal_size_max 0.18
_exptl_crystal_size_mid 0.12
_exptl_crystal_size_min 0.1
_refine_diff_density_max 0.499
_refine_diff_density_min -0.267
_refine_diff_density_rms 0.059
_refine_ls_extinction_method none
_refine_ls_goodness_of_fit_ref 1.061
_refine_ls_hydrogen_treatment constr
_refine_ls_matrix_type full
_refine_ls_number_parameters 390
_refine_ls_number_reflns 7221
_refine_ls_number_restraints 0
_refine_ls_restrained_S_all 1.061
_refine_ls_R_factor_all 0.046
_refine_ls_R_factor_gt 0.031
_refine_ls_shift/su_max 0.004
_refine_ls_shift/su_mean 0
_refine_ls_structure_factor_coef Fsqd
_refine_ls_weighting_details 'calc w=1/[\s^2^(Fo^2^)+(0.0318P)^2^+2.1330P] where P=(Fo^2^+2Fc^2^)/3'
_refine_ls_weighting_scheme calc
_refine_ls_wR_factor_gt 0.0694
_refine_ls_wR_factor_ref 0.0772
_reflns_number_gt 5837
_reflns_number_total 7221
_reflns_threshold_expression >2sigma(I)
_cod_data_source_file om401117d_si_002.cif
_cod_data_source_block 7
_cod_original_sg_symbol_H-M 'P 21/n'
_cod_database_code 4082291

loop_
_symmetry_equiv_pos_as_xyz
'x, y, z'
'-x+1/2, y+1/2, -z+1/2'
'-x, -y, -z'
'x-1/2, -y-1/2, z-1/2'

loop_
_atom_site_label
_atom_site_type_symbol
_atom_site_fract_x
_atom_site_fract_y
_atom_site_fract_z
_atom_site_U_iso_or_equiv
_atom_site_adp_type
_atom_site_occupancy
_atom_site_symmetry_multiplicity
_atom_site_calc_flag
_atom_site_refinement_flags
C1 C 0.1585(3) 0.51613(16) 0.40924(8) 0.0312(5) Uani 1 1 d .
C2 C 0.1243(3) 0.59517(17) 0.43423(9) 0.0415(6) Uani 1 1 d .
H2 H 0.0968 0.5919 0.4665 0.05 Uiso 1 1 calc R
C3 C 0.1308(4) 0.67839(18) 0.41168(11) 0.0481(7) Uani 1 1 d .
H3 H 0.1116 0.7311 0.429 0.058 Uiso 1 1 calc R
C4 C 0.1659(4) 0.68341(18) 0.36327(11) 0.0473(7) Uani 1 1 d .
H4 H 0.1725 0.7397 0.3483 0.057 Uiso 1 1 calc R
C5 C 0.1909(3) 0.60598(18) 0.33718(10) 0.0424(6) Uani 1 1 d .
H5 H 0.2104 0.6098 0.3044 0.051 Uiso 1 1 calc R
C6 C 0.1872(3) 0.52093(16) 0.35975(8) 0.0321(5) Uani 1 1 d .
C7 C 0.3486(3) 0.4435(2) 0.27988(9) 0.0416(6) Uani 1 1 d .
H7 H 0.3213 0.5041 0.2683 0.05 Uiso 1 1 calc R
C8 C 0.3460(4) 0.3813(2) 0.23678(11) 0.0628(9) Uani 1 1 d .
H8A H 0.4319 0.3947 0.2164 0.094 Uiso 1 1 calc R
H8B H 0.2522 0.3903 0.2192 0.094 Uiso 1 1 calc R
H8C H 0.352 0.3194 0.2473 0.094 Uiso 1 1 calc R
C9 C 0.5066(3) 0.4514(2) 0.30293(11) 0.0543(8) Uani 1 1 d .
H9A H 0.535 0.3941 0.3167 0.081 Uiso 1 1 calc R
H9B H 0.5039 0.4967 0.3277 0.081 Uiso 1 1 calc R
H9C H 0.5805 0.4683 0.279 0.081 Uiso 1 1 calc R
C10 C 0.0227(3) 0.39682(19) 0.29565(9) 0.0411(6) Uani 1 1 d .
H10 H 0.0366 0.3448 0.2742 0.049 Uiso 1 1 calc R
C11 C -0.0291(4) 0.4757(2) 0.26433(11) 0.0591(9) Uani 1 1 d .
H11A H -0.1178 0.458 0.2461 0.089 Uiso 1 1 calc R
H11B H 0.0523 0.4924 0.2428 0.089 Uiso 1 1 calc R
H11C H -0.0547 0.5266 0.2843 0.089 Uiso 1 1 calc R
C12 C -0.1011(3) 0.3701(3) 0.33169(12) 0.0624(9) Uani 1 1 d .
H12A H -0.1272 0.4217 0.3511 0.094 Uiso 1 1 calc R
H12B H -0.0633 0.3223 0.3519 0.094 Uiso 1 1 calc R
H12C H -0.1906 0.3495 0.3148 0.094 Uiso 1 1 calc R
C13 C 0.2815(3) 0.40484(16) 0.48958(8) 0.0311(5) Uani 1 1 d .
C14 C 0.2824(4) 0.47255(19) 0.52387(10) 0.0467(7) Uani 1 1 d .
H14 H 0.2251 0.525 0.5189 0.056 Uiso 1 1 calc R
C15 C 0.3678(4) 0.4630(2) 0.56551(10) 0.0550(8) Uani 1 1 d .
H15 H 0.3712 0.5102 0.5877 0.066 Uiso 1 1 calc R
C16 C 0.4473(4) 0.3844(2) 0.57430(10) 0.0566(8) Uani 1 1 d .
H16 H 0.504 0.3782 0.6024 0.068 Uiso 1 1 calc R
C17 C 0.4432(4) 0.3152(2) 0.54162(10) 0.0527(8) Uani 1 1 d .
H17 H 0.4942 0.2612 0.5482 0.063 Uiso 1 1 calc R
C18 C 0.3629(3) 0.32509(16) 0.49837(9) 0.0355(6) Uani 1 1 d .
C19 C 0.5502(3) 0.19393(17) 0.44354(10) 0.0405(6) Uani 1 1 d .
H19 H 0.5458 0.1557 0.4148 0.049 Uiso 1 1 calc R
C20 C 0.6557(4) 0.2732(2) 0.43089(13) 0.0599(8) Uani 1 1 d .
H20A H 0.6762 0.3082 0.4592 0.09 Uiso 1 1 calc R
H20B H 0.6068 0.3109 0.4073 0.09 Uiso 1 1 calc R
H20C H 0.7506 0.2502 0.4182 0.09 Uiso 1 1 calc R
C21 C 0.6220(4) 0.1353(2) 0.48266(12) 0.0591(8) Uani 1 1 d .
H21A H 0.7172 0.1105 0.4713 0.089 Uiso 1 1 calc R
H21B H 0.5531 0.0868 0.4907 0.089 Uiso 1 1 calc R
H21C H 0.6409 0.1717 0.5106 0.089 Uiso 1 1 calc R
C22 C 0.2443(3) 0.14415(17) 0.48230(11) 0.0443(7) Uani 1 1 d .
H22 H 0.3013 0.1255 0.511 0.053 Uiso 1 1 calc R
C23 C 0.0881(4) 0.1785(2) 0.49828(18) 0.0842(13) Uani 1 1 d .
H23A H 0.03 0.1974 0.4707 0.126 Uiso 1 1 calc R
H23B H 0.1013 0.2291 0.5196 0.126 Uiso 1 1 calc R
H23C H 0.0341 0.1309 0.5146 0.126 Uiso 1 1 calc R
C24 C 0.2272(4) 0.0619(2) 0.45003(13) 0.0645(9) Uani 1 1 d .
H24A H 0.1732 0.015 0.467 0.097 Uiso 1 1 calc R
H24B H 0.327 0.0402 0.4409 0.097 Uiso 1 1 calc R
H24C H 0.1704 0.0784 0.4218 0.097 Uiso 1 1 calc R
C25 C 0.3346(3) 0.18539(16) 0.33757(10) 0.0391(6) Uani 1 1 d .
H25 H 0.3431 0.1334 0.3593 0.047 Uiso 1 1 calc R
C26 C 0.4840(4) 0.1907(2) 0.31224(12) 0.0611(9) Uani 1 1 d .
H26A H 0.5138 0.1312 0.3017 0.092 Uiso 1 1 calc R
H26B H 0.5607 0.2143 0.3337 0.092 Uiso 1 1 calc R
H26C H 0.4745 0.23 0.2849 0.092 Uiso 1 1 calc R
C27 C 0.2006(4) 0.16964(19) 0.30982(11) 0.0509(8) Uani 1 1 d .
C28 C -0.0633(5) 0.1213(3) 0.31058(16) 0.0885(13) Uani 1 1 d .
H28A H -0.0857 0.1739 0.2915 0.133 Uiso 1 1 calc R
H28B H -0.1443 0.112 0.3335 0.133 Uiso 1 1 calc R
H28C H -0.0553 0.0691 0.2901 0.133 Uiso 1 1 calc R
C29 C 0.3047(5) 0.2117(3) 0.66337(14) 0.0746(11) Uani 1 1 d .
C30 C 0.1996(5) 0.1564(3) 0.64145(17) 0.0870(12) Uani 1 1 d .
H30 H 0.0958 0.1711 0.6428 0.104 Uiso 1 1 calc R
C31 C 0.2451(7) 0.0793(4) 0.61740(18) 0.1041(16) Uani 1 1 d .
H31 H 0.1735 0.0422 0.6023 0.125 Uiso 1 1 calc R
C32 C 0.3978(8) 0.0588(3) 0.61627(18) 0.1056(17) Uani 1 1 d .
H32 H 0.4304 0.0062 0.6009 0.127 Uiso 1 1 calc R
C33 C 0.5031(6) 0.1142(4) 0.63730(18) 0.0994(15) Uani 1 1 d .
H33 H 0.6071 0.1003 0.6353 0.119 Uiso 1 1 calc R
C34 C 0.4574(5) 0.1895(3) 0.66103(16) 0.0832(12) Uani 1 1 d .
H34 H 0.53 0.2264 0.6759 0.1 Uiso 1 1 calc R
C35 C 0.2546(8) 0.2954(4) 0.6886(2) 0.138(2) Uani 1 1 d .
H35A H 0.1795 0.2802 0.7125 0.206 Uiso 1 1 calc R
H35B H 0.2102 0.3367 0.6658 0.206 Uiso 1 1 calc R
H35C H 0.3416 0.3235 0.7037 0.206 Uiso 1 1 calc R
O1 O -0.00466(19) 0.38186(11) 0.45272(6) 0.0359(4) Uani 1 1 d .
O2 O 0.0796(3) 0.13462(17) 0.33561(8) 0.0703(7) Uani 1 1 d .
O3 O 0.1832(3) 0.18504(16) 0.26693(8) 0.0680(7) Uani 1 1 d .
P1 P 0.15561(7) 0.40332(4) 0.43651(2) 0.02772(14) Uani 1 1 d .
P2 P 0.20724(7) 0.41368(4) 0.32705(2) 0.03099(15) Uani 1 1 d .
P3 P 0.35281(8) 0.23651(4) 0.45291(2) 0.03187(15) Uani 1 1 d .
Pd1 Pd 0.26127(2) 0.303031(12) 0.383880(6) 0.02880(7) Uani 1 1 d .

loop_
_atom_site_aniso_label
_atom_site_aniso_U_11
_atom_site_aniso_U_22
_atom_site_aniso_U_33
_atom_site_aniso_U_23
_atom_site_aniso_U_13
_atom_site_aniso_U_12
C1 0.0309(13) 0.0345(12) 0.0283(12) 0.0038(10) 0.0039(11) 0.0063(11)
C2 0.0529(17) 0.0400(14) 0.0318(13) 0.0024(11) 0.0103(13) 0.0117(13)
C3 0.0602(19) 0.0338(14) 0.0504(17) 0.0011(12) 0.0092(15) 0.0135(13)
C4 0.0564(19) 0.0346(14) 0.0509(17) 0.0125(12) 0.0105(15) 0.0094(13)
C5 0.0498(17) 0.0457(15) 0.0317(13) 0.0110(11) 0.0077(13) 0.0095(13)
C6 0.0308(13) 0.0372(13) 0.0284(12) 0.0042(10) 0.0027(11) 0.0060(11)
C7 0.0391(15) 0.0551(16) 0.0308(13) 0.0032(12) 0.0088(12) 0.0041(13)
C8 0.064(2) 0.084(2) 0.0403(17) -0.0112(16) 0.0172(16) 0.0020(19)
C9 0.0363(16) 0.076(2) 0.0511(18) 0.0030(16) 0.0075(14) -0.0018(15)
C10 0.0360(15) 0.0521(16) 0.0351(14) 0.0004(12) -0.0026(12) 0.0059(13)
C11 0.0526(19) 0.069(2) 0.0551(19) 0.0084(16) -0.0164(16) 0.0126(17)
C12 0.0321(16) 0.095(3) 0.060(2) 0.0067(18) 0.0025(15) -0.0013(17)
C13 0.0350(14) 0.0329(12) 0.0253(12) 0.0025(10) 0.0049(11) 0.0043(11)
C14 0.0590(19) 0.0407(14) 0.0405(15) -0.0052(12) -0.0091(14) 0.0134(14)
C15 0.073(2) 0.0519(17) 0.0405(16) -0.0132(13) -0.0126(16) 0.0122(16)
C16 0.076(2) 0.0623(19) 0.0318(15) -0.0035(13) -0.0172(15) 0.0165(17)
C17 0.071(2) 0.0491(16) 0.0380(15) -0.0007(12) -0.0147(15) 0.0206(16)
C18 0.0420(15) 0.0359(13) 0.0285(12) 0.0023(10) 0.0013(12) 0.0037(11)
C19 0.0364(14) 0.0385(14) 0.0466(15) 0.0015(12) 0.0001(12) 0.0053(12)
C20 0.0422(18) 0.0597(19) 0.078(2) 0.0076(17) 0.0067(17) -0.0028(15)
C21 0.0473(18) 0.0610(19) 0.069(2) 0.0100(16) -0.0084(17) 0.0169(16)
C22 0.0444(16) 0.0369(14) 0.0515(17) 0.0125(12) 0.0041(14) 0.0039(13)
C23 0.060(2) 0.063(2) 0.130(4) 0.028(2) 0.045(2) 0.0046(18)
C24 0.074(2) 0.0419(16) 0.078(2) 0.0071(16) 0.002(2) -0.0128(16)
C25 0.0427(15) 0.0283(12) 0.0463(15) -0.0088(11) -0.0014(13) 0.0116(12)
C26 0.059(2) 0.062(2) 0.062(2) -0.0149(16) 0.0097(17) 0.0126(17)
C27 0.070(2) 0.0396(15) 0.0429(17) -0.0110(12) 0.0113(16) 0.0060(15)
C28 0.065(3) 0.100(3) 0.101(3) -0.016(3) -0.014(2) -0.018(2)
C29 0.083(3) 0.078(3) 0.063(2) 0.0045(19) 0.011(2) 0.012(2)
C30 0.065(3) 0.102(3) 0.094(3) 0.013(3) 0.005(2) 0.003(3)
C31 0.126(5) 0.090(3) 0.096(4) 0.007(3) -0.009(3) -0.002(3)
C32 0.151(5) 0.078(3) 0.088(3) -0.005(2) -0.008(4) 0.039(4)
C33 0.094(4) 0.117(4) 0.087(3) 0.010(3) -0.001(3) 0.032(3)
C34 0.075(3) 0.097(3) 0.077(3) 0.017(2) 0.001(2) 0.004(2)
C35 0.159(6) 0.119(4) 0.134(5) -0.044(4) 0.029(4) 0.010(4)
O1 0.0313(9) 0.0411(9) 0.0352(9) 0.0016(7) 0.0076(8) 0.0035(8)
O2 0.0623(15) 0.0867(17) 0.0618(15) -0.0003(13) -0.0043(13) -0.0155(13)
O3 0.0830(18) 0.0791(16) 0.0419(12) -0.0124(11) -0.0032(12) -0.0031(13)
P1 0.0298(3) 0.0296(3) 0.0237(3) 0.0012(2) 0.0036(3) 0.0068(3)
P2 0.0304(3) 0.0393(3) 0.0233(3) 0.0011(3) 0.0032(3) 0.0069(3)
P3 0.0349(4) 0.0283(3) 0.0324(3) 0.0027(3) 0.0007(3) 0.0058(3)
Pd1 0.03008(11) 0.03061(10) 0.02572(10) -0.00167(7) 0.00286(7) 0.00645(8)

loop_
_atom_type_symbol
_atom_type_description
_atom_type_scat_dispersion_real
_atom_type_scat_dispersion_imag
_atom_type_scat_source
C C 0.0033 0.0016 'International Tables Vol C Tables 4.2.6.8 and 6.1.1.4'
H H 0 0 'International Tables Vol C Tables 4.2.6.8 and 6.1.1.4'
O O 0.0106 0.006 'International Tables Vol C Tables 4.2.6.8 and 6.1.1.4'
P P 0.1023 0.0942 'International Tables Vol C Tables 4.2.6.8 and 6.1.1.4'
Pd Pd -0.9988 1.0072 'International Tables Vol C Tables 4.2.6.8 and 6.1.1.4'

loop_
_geom_angle_atom_site_label_1
_geom_angle_atom_site_label_2
_geom_angle_atom_site_label_3
_geom_angle
C2 C1 C6 119.2(2)
C2 C1 P1 123.50(18)
C6 C1 P1 117.15(18)
C3 C2 C1 120.6(2)
C3 C2 H2 119.7
C1 C2 H2 119.7
C2 C3 C4 120.0(3)
C2 C3 H3 120
C4 C3 H3 120
C5 C4 C3 120.5(2)
C5 C4 H4 119.8
C3 C4 H4 119.8
C4 C5 C6 120.2(2)
C4 C5 H5 119.9
C6 C5 H5 119.9
C1 C6 C5 119.3(2)
C1 C6 P2 117.49(18)
C5 C6 P2 123.12(19)
C8 C7 C9 113.3(3)
C8 C7 P2 114.2(2)
C9 C7 P2 108.65(18)
C8 C7 H7 106.8
C9 C7 H7 106.8
P2 C7 H7 106.8
C7 C8 H8A 109.5
C7 C8 H8B 109.5
H8A C8 H8B 109.5
C7 C8 H8C 109.5
H8A C8 H8C 109.5
H8B C8 H8C 109.5
C7 C9 H9A 109.5
C7 C9 H9B 109.5
H9A C9 H9B 109.5
C7 C9 H9C 109.5
H9A C9 H9C 109.5
H9B C9 H9C 109.5
C11 C10 C12 111.4(3)
C11 C10 P2 115.2(2)
C12 C10 P2 109.77(19)
C11 C10 H10 106.6
C12 C10 H10 106.6
P2 C10 H10 106.6
C10 C11 H11A 109.5
C10 C11 H11B 109.5
H11A C11 H11B 109.5
C10 C11 H11C 109.5
H11A C11 H11C 109.5
H11B C11 H11C 109.5
C10 C12 H12A 109.5
C10 C12 H12B 109.5
H12A C12 H12B 109.5
C10 C12 H12C 109.5
H12A C12 H12C 109.5
H12B C12 H12C 109.5
C14 C13 C18 119.0(2)
C14 C13 P1 124.56(19)
C18 C13 P1 115.67(18)
C13 C14 C15 120.6(3)
C13 C14 H14 119.7
C15 C14 H14 119.7
C16 C15 C14 120.4(3)
C16 C15 H15 119.8
C14 C15 H15 119.8
C17 C16 C15 119.9(3)
C17 C16 H16 120.1
C15 C16 H16 120.1
C16 C17 C18 120.5(3)
C16 C17 H17 119.7
C18 C17 H17 119.7
C13 C18 C17 119.5(2)
C13 C18 P3 117.29(18)
C17 C18 P3 123.2(2)
C21 C19 C20 110.6(3)
C21 C19 P3 118.2(2)
C20 C19 P3 109.41(19)
C21 C19 H19 105.9
C20 C19 H19 105.9
P3 C19 H19 105.9
C19 C20 H20A 109.5
C19 C20 H20B 109.5
H20A C20 H20B 109.5
C19 C20 H20C 109.5
H20A C20 H20C 109.5
H20B C20 H20C 109.5
C19 C21 H21A 109.5
C19 C21 H21B 109.5
H21A C21 H21B 109.5
C19 C21 H21C 109.5
H21A C21 H21C 109.5
H21B C21 H21C 109.5
C24 C22 C23 110.7(3)
C24 C22 P3 112.1(2)
C23 C22 P3 110.0(2)
C24 C22 H22 108
C23 C22 H22 108
P3 C22 H22 108
C22 C23 H23A 109.5
C22 C23 H23B 109.5
H23A C23 H23B 109.5
C22 C23 H23C 109.5
H23A C23 H23C 109.5
H23B C23 H23C 109.5
C22 C24 H24A 109.5
C22 C24 H24B 109.5
H24A C24 H24B 109.5
C22 C24 H24C 109.5
H24A C24 H24C 109.5
H24B C24 H24C 109.5
C27 C25 C26 118.1(3)
C27 C25 Pd1 101.80(17)
C26 C25 Pd1 118.73(19)
C27 C25 H25 105.7
C26 C25 H25 105.7
Pd1 C25 H25 105.7
C25 C26 H26A 109.5
C25 C26 H26B 109.5
H26A C26 H26B 109.5
C25 C26 H26C 109.5
H26A C26 H26C 109.5
H26B C26 H26C 109.5
O3 C27 O2 118.9(3)
O3 C27 C25 127.0(3)
O2 C27 C25 114.0(3)
O2 C28 H28A 109.5
O2 C28 H28B 109.5
H28A C28 H28B 109.5
O2 C28 H28C 109.5
H28A C28 H28C 109.5
H28B C28 H28C 109.5
C30 C29 C34 119.0(4)
C30 C29 C35 120.6(5)
C34 C29 C35 120.4(5)
C29 C30 C31 121.1(5)
C29 C30 H30 119.5
C31 C30 H30 119.5
C32 C31 C30 118.3(5)
C32 C31 H31 120.8
C30 C31 H31 120.8
C33 C32 C31 120.9(5)
C33 C32 H32 119.5
C31 C32 H32 119.5
C34 C33 C32 120.3(5)
C34 C33 H33 119.8
C32 C33 H33 119.8
C33 C34 C29 120.3(5)
C33 C34 H34 119.8
C29 C34 H34 119.8
C29 C35 H35A 109.5
C29 C35 H35B 109.5
H35A C35 H35B 109.5
C29 C35 H35C 109.5
H35A C35 H35C 109.5
H35B C35 H35C 109.5
C27 O2 C28 117.4(3)
O1 P1 C1 109.25(11)
O1 P1 C13 108.34(11)
C1 P1 C13 108.30(11)
O1 P1 Pd1 115.65(7)
C1 P1 Pd1 108.53(8)
C13 P1 Pd1 106.52(8)
C6 P2 C10 105.58(12)
C6 P2 C7 102.18(12)
C10 P2 C7 105.92(12)
C6 P2 Pd1 106.68(8)
C10 P2 Pd1 113.86(9)
C7 P2 Pd1 121.02(9)
C18 P3 C19 107.30(13)
C18 P3 C22 104.19(13)
C19 P3 C22 106.73(12)
C18 P3 Pd1 106.96(8)
C19 P3 Pd1 110.41(9)
C22 P3 Pd1 120.46(10)
C25 Pd1 P1 169.40(8)
C25 Pd1 P3 92.97(7)
P1 Pd1 P3 83.05(2)
C25 Pd1 P2 102.02(7)
P1 Pd1 P2 84.29(2)
P3 Pd1 P2 159.98(2)

loop_
_geom_bond_atom_site_label_1
_geom_bond_atom_site_label_2
_geom_bond_distance
C1 C2 1.389(3)
C1 C6 1.403(3)
C1 P1 1.828(2)
C2 C3 1.379(4)
C2 H2 0.93
C3 C4 1.384(4)
C3 H3 0.93
C4 C5 1.370(4)
C4 H4 0.93
C5 C6 1.403(3)
C5 H5 0.93
C6 P2 1.833(3)
C7 C8 1.510(4)
C7 C9 1.522(4)
C7 P2 1.853(3)
C7 H7 0.98
C8 H8A 0.96
C8 H8B 0.96
C8 H8C 0.96
C9 H9A 0.96
C9 H9B 0.96
C9 H9C 0.96
C10 C11 1.522(4)
C10 C12 1.525(4)
C10 P2 1.845(3)
C10 H10 0.98
C11 H11A 0.96
C11 H11B 0.96
C11 H11C 0.96
C12 H12A 0.96
C12 H12B 0.96
C12 H12C 0.96
C13 C14 1.381(3)
C13 C18 1.394(3)
C13 P1 1.839(2)
C14 C15 1.384(4)
C14 H14 0.93
C15 C16 1.372(4)
C15 H15 0.93
C16 C17 1.367(4)
C16 H16 0.93
C17 C18 1.400(4)
C17 H17 0.93
C18 P3 1.821(3)
C19 C21 1.524(4)
C19 C20 1.527(4)
C19 P3 1.848(3)
C19 H19 0.98
C20 H20A 0.96
C20 H20B 0.96
C20 H20C 0.96
C21 H21A 0.96
C21 H21B 0.96
C21 H21C 0.96
C22 C24 1.516(4)
C22 C23 1.518(4)
C22 P3 1.848(3)
C22 H22 0.98
C23 H23A 0.96
C23 H23B 0.96
C23 H23C 0.96
C24 H24A 0.96
C24 H24B 0.96
C24 H24C 0.96
C25 C27 1.418(4)
C25 C26 1.482(4)
C25 Pd1 2.254(2)
C25 H25 0.98
C26 H26A 0.96
C26 H26B 0.96
C26 H26C 0.96
C27 O3 1.225(4)
C27 O2 1.376(4)
C28 O2 1.439(4)
C28 H28A 0.96
C28 H28B 0.96
C28 H28C 0.96
C29 C30 1.369(6)
C29 C34 1.371(6)
C29 C35 1.485(6)
C30 C31 1.377(7)
C30 H30 0.93
C31 C32 1.363(7)
C31 H31 0.93
C32 C33 1.360(7)
C32 H32 0.93
C33 C34 1.352(6)
C33 H33 0.93
C34 H34 0.93
C35 H35A 0.96
C35 H35B 0.96
C35 H35C 0.96
O1 P1 1.5004(18)
P1 Pd1 2.2760(6)
P2 Pd1 2.3204(6)
P3 Pd1 2.2998(6)
